data_7061393
loop_
_publ_author_name
'Wang, Zexin'
'Chen, Liwei'
'Lin, Xiang'
'Liu, Wei'
'Han, Jun'
'Chen, Nannan'
'Jiang, Hong'
'Sun, Shitao'
'Li, Zhenli'
'Hao, Jinle'
'Lin, Bin'
'Li, Renfu'
'Chen, Xueyuan'
'Zhai, Xin'
'Xie, Lijun'

_publ_section_title
;
 Development of a new type of multi-functional mechanochromic luminescence
 material by infusing a phenyl rotator into the structure of
 3,4-diphenylmaleic anhydride
;
_journal_issue 14
_journal_name_full 'New Journal of Chemistry'
_journal_page_first 6765
_journal_page_last 6774
_journal_paper_doi 10.1039/D2NJ00033D
_journal_volume 46
_journal_year 2022
_chemical_formula_moiety 'C30 H29 N O4 S'
_chemical_formula_sum 'C30 H29 N O4 S'
_chemical_formula_weight 499.60
_space_group_crystal_system triclinic
_space_group_IT_number 2
_space_group_name_Hall '-P 1'
_space_group_name_H-M_alt 'P -1'
_atom_sites_solution_hydrogens geom
_audit_creation_method SHELXL-2016/6
_audit_update_record
;
2021-11-05 deposited with the CCDC.	2022-03-07 downloaded from the CCDC.
;
_cell_angle_alpha 104.081(3)
_cell_angle_beta 103.545(3)
_cell_angle_gamma 113.710(3)
_cell_formula_units_Z 2
_cell_length_a 9.9460(6)
_cell_length_b 12.0390(7)
_cell_length_c 13.2743(8)
_cell_measurement_temperature 299(2)
_cell_volume 1309.20(15)
_computing_structure_refinement 'SHELXL-2016/6 (Sheldrick, 2016)'
_computing_structure_solution 'SHELXT 2014/5 (Sheldrick, 2014)'
_diffrn_ambient_temperature 299(2)
_diffrn_measured_fraction_theta_full 0.998
_diffrn_measured_fraction_theta_max 0.995
_diffrn_radiation_type MoK\a
_diffrn_radiation_wavelength 0.71073
_diffrn_reflns_av_R_equivalents 0.0908
_diffrn_reflns_av_unetI/netI 0.0520
_diffrn_reflns_Laue_measured_fraction_full 0.998
_diffrn_reflns_Laue_measured_fraction_max 0.995
_diffrn_reflns_limit_h_max 12
_diffrn_reflns_limit_h_min -12
_diffrn_reflns_limit_k_max 15
_diffrn_reflns_limit_k_min -15
_diffrn_reflns_limit_l_max 17
_diffrn_reflns_limit_l_min -17
_diffrn_reflns_number 41761
_diffrn_reflns_point_group_measured_fraction_full 0.998
_diffrn_reflns_point_group_measured_fraction_max 0.995
_diffrn_reflns_theta_full 25.242
_diffrn_reflns_theta_max 27.538
_diffrn_reflns_theta_min 2.261
_exptl_absorpt_coefficient_mu 0.160
_exptl_crystal_density_diffrn 1.267
_exptl_crystal_F_000 528
_refine_diff_density_max 0.304
_refine_diff_density_min -0.443
_refine_diff_density_rms 0.087
_refine_ls_extinction_method none
_refine_ls_goodness_of_fit_ref 1.127
_refine_ls_hydrogen_treatment constr
_refine_ls_matrix_type full
_refine_ls_number_parameters 327
_refine_ls_number_reflns 5999
_refine_ls_number_restraints 0
_refine_ls_restrained_S_all 1.127
_refine_ls_R_factor_all 0.1060
_refine_ls_R_factor_gt 0.0606
_refine_ls_shift/su_max 1.002
_refine_ls_shift/su_mean 0.025
_refine_ls_structure_factor_coef Fsqd
_refine_ls_weighting_details 'w=1/[\s^2^(Fo^2^)+(0.1000P)^2^] where P=(Fo^2^+2Fc^2^)/3'
_refine_ls_weighting_scheme calc
_refine_ls_wR_factor_gt 0.1675
_refine_ls_wR_factor_ref 0.2004
_reflns_Friedel_coverage 0.000
_reflns_number_gt 3717
_reflns_number_total 5999
_reflns_threshold_expression 'I > 2\s(I)'
_cod_data_source_file d2nj00033d2.cif
_cod_data_source_block mo_X11R_0m_a
_cod_depositor_comments 'Adding full bibliography for 7061392--7061394.cif.'
_cod_original_cell_volume 1309.20(14)
_cod_database_code 7061393
_shelx_shelxl_version_number 2016/6
_shelx_space_group_comment
;
The symmetry employed for this shelxl refinement is uniquely defined
by the following loop, which should always be used as a source of
symmetry information in preference to the above space-group names.
They are only intended as comments.
;

loop_
_space_group_symop_operation_xyz
'x, y, z'
'-x, -y, -z'

loop_
_atom_site_label
_atom_site_type_symbol
_atom_site_fract_x
_atom_site_fract_y
_atom_site_fract_z
_atom_site_U_iso_or_equiv
_atom_site_adp_type
_atom_site_occupancy
_atom_site_site_symmetry_order
_atom_site_calc_flag
_atom_site_refinement_flags_posn
_atom_site_refinement_flags_adp
_atom_site_refinement_flags_occupancy
_atom_site_disorder_assembly
_atom_site_disorder_group
S1 S 0.78377(8) 1.03797(6) 0.98245(6) 0.0623(2) Uani 1 1 d . . . . .
O1 O 0.1851(2) 0.30744(15) 0.48910(14) 0.0628(5) Uani 1 1 d . . . . .
O2 O 0.0384(2) 0.30962(18) 0.33368(16) 0.0862(7) Uani 1 1 d . . . . .
O3 O 0.7007(3) 1.1097(2) 0.9971(2) 0.1077(9) Uani 1 1 d . . . . .
O4 O 0.9279(2) 1.09651(17) 0.96376(16) 0.0733(5) Uani 1 1 d . . . . .
N1 N 0.5751(2) 0.37054(18) 0.85752(16) 0.0539(5) Uani 1 1 d . . . . .
C1 C 0.8587(4) 0.5857(3) 1.0370(2) 0.0864(10) Uani 1 1 d . . . . .
H1 H 0.931979 0.551720 1.049077 0.104 Uiso 1 1 calc R U . . .
H15 H 0.911594 0.675861 1.089309 0.104 Uiso 1 1 calc R U . . .
C2 C 0.8124(4) 0.5809(3) 0.9176(3) 0.0960(11) Uani 1 1 d . . . . .
H17 H 0.751835 0.626481 0.908727 0.115 Uiso 1 1 calc R U . . .
H16 H 0.907113 0.625117 0.902997 0.115 Uiso 1 1 calc R U . . .
C3 C 0.7144(3) 0.4401(3) 0.8342(2) 0.0737(8) Uani 1 1 d . . . . .
H10 H 0.682070 0.438835 0.758904 0.088 Uiso 1 1 calc R U . . .
H18 H 0.777881 0.396601 0.838671 0.088 Uiso 1 1 calc R U . . .
C4 C 0.4570(3) 0.2485(2) 0.7703(2) 0.0511(6) Uani 1 1 d . . . . .
C5 C 0.3497(3) 0.2483(2) 0.6790(2) 0.0506(6) Uani 1 1 d . . . . .
C6 C 0.3673(3) 0.3725(2) 0.6752(2) 0.0515(6) Uani 1 1 d . . . . .
H21 H 0.437887 0.444703 0.741064 0.062 Uiso 1 1 calc R U . . .
C7 C 0.2993(3) 0.4009(2) 0.59289(19) 0.0519(6) Uani 1 1 d . . . . .
C8 C 0.3275(3) 0.5281(2) 0.59239(19) 0.0486(5) Uani 1 1 d . . . . .
C9 C 0.4409(2) 0.6525(2) 0.68991(18) 0.0459(5) Uani 1 1 d . . . . .
C10 C 0.3864(3) 0.7230(2) 0.7492(2) 0.0591(6) Uani 1 1 d . . . . .
H5 H 0.278023 0.692289 0.728572 0.071 Uiso 1 1 calc R U . . .
C11 C 0.4911(3) 0.8394(2) 0.8394(2) 0.0635(7) Uani 1 1 d . . . . .
H29 H 0.453252 0.886275 0.879651 0.076 Uiso 1 1 calc R U . . .
C12 C 0.6512(3) 0.8859(2) 0.86947(19) 0.0498(6) Uani 1 1 d . . . . .
C13 C 0.8245(4) 0.9975(3) 1.0982(2) 0.0840(9) Uani 1 1 d . . . . .
H3 H 0.894164 1.076149 1.163630 0.126 Uiso 1 1 calc R U . . .
H2 H 0.874202 0.944175 1.087404 0.126 Uiso 1 1 calc R U . . .
H4 H 0.727596 0.949782 1.107697 0.126 Uiso 1 1 calc R U . . .
C14 C 0.6018(3) 0.6982(2) 0.7227(2) 0.0675(8) Uani 1 1 d . . . . .
H6 H 0.639724 0.649567 0.684533 0.081 Uiso 1 1 calc R U . . .
C15 C 0.7073(3) 0.8158(2) 0.8119(2) 0.0649(7) Uani 1 1 d . . . . .
H7 H 0.815785 0.846939 0.832694 0.078 Uiso 1 1 calc R U . . .
C16 C 0.2337(3) 0.5132(2) 0.49221(19) 0.0522(6) Uani 1 1 d . . . . .
C17 C 0.1385(3) 0.3709(2) 0.4261(2) 0.0606(7) Uani 1 1 d . . . . .
C18 C 0.2303(3) 0.1266(2) 0.5950(2) 0.0631(7) Uani 1 1 d . . . . .
H20 H 0.159035 0.124919 0.534269 0.076 Uiso 1 1 calc R U . . .
C19 C 0.2169(3) 0.0107(2) 0.6009(2) 0.0667(7) Uani 1 1 d . . . . .
H8 H 0.135659 -0.068667 0.545535 0.080 Uiso 1 1 calc R U . . .
C20 C 0.3233(3) 0.0121(3) 0.6885(2) 0.0687(7) Uani 1 1 d . . . . .
H19 H 0.315117 -0.066650 0.691565 0.082 Uiso 1 1 calc R U . . .
C21 C 0.4432(3) 0.1295(3) 0.7726(2) 0.0622(7) Uani 1 1 d . . . . .
H9 H 0.515240 0.128796 0.831222 0.075 Uiso 1 1 calc R U . . .
C22 C 0.7157(4) 0.5063(3) 1.0578(2) 0.0783(9) Uani 1 1 d . . . . .
H12 H 0.649794 0.547767 1.056410 0.094 Uiso 1 1 calc R U . . .
H11 H 0.748314 0.503246 1.131456 0.094 Uiso 1 1 calc R U . . .
C23 C 0.6208(4) 0.3677(3) 0.9699(2) 0.0768(8) Uani 1 1 d . . . . .
H13 H 0.683703 0.323775 0.975076 0.092 Uiso 1 1 calc R U . . .
H14 H 0.526560 0.318936 0.983258 0.092 Uiso 1 1 calc R U . . .
C24 C 0.2263(3) 0.6118(2) 0.44849(19) 0.0505(6) Uani 1 1 d . . . . .
C25 C 0.3647(3) 0.7237(2) 0.4675(2) 0.0578(6) Uani 1 1 d . . . . .
H22 H 0.462272 0.736586 0.510036 0.069 Uiso 1 1 calc R U . . .
C26 C 0.3586(3) 0.8147(3) 0.4243(2) 0.0644(7) Uani 1 1 d . . . . .
H28 H 0.452709 0.886979 0.436553 0.077 Uiso 1 1 calc R U . . .
C27 C 0.2166(3) 0.8023(3) 0.3630(2) 0.0647(7) Uani 1 1 d . . . . .
C28 C 0.2118(4) 0.9024(3) 0.3156(3) 0.0954(11) Uani 1 1 d . . . . .
H23 H 0.228420 0.884714 0.246360 0.143 Uiso 1 1 calc R U . . .
H24 H 0.293514 0.988333 0.367817 0.143 Uiso 1 1 calc R U . . .
H25 H 0.110494 0.898339 0.302307 0.143 Uiso 1 1 calc R U . . .
C29 C 0.0782(3) 0.6928(3) 0.3454(2) 0.0685(7) Uani 1 1 d . . . . .
H27 H -0.018979 0.682973 0.305866 0.082 Uiso 1 1 calc R U . . .
C30 C 0.0821(3) 0.5982(3) 0.3854(2) 0.0634(7) Uani 1 1 d . . . . .
H26 H -0.012176 0.524428 0.370378 0.076 Uiso 1 1 calc R U . . .

loop_
_atom_site_aniso_label
_atom_site_aniso_U_11
_atom_site_aniso_U_22
_atom_site_aniso_U_33
_atom_site_aniso_U_23
_atom_site_aniso_U_13
_atom_site_aniso_U_12
S1 0.0585(4) 0.0401(3) 0.0551(4) -0.0025(3) 0.0054(3) 0.0147(3)
O1 0.0621(10) 0.0397(9) 0.0458(10) -0.0016(7) 0.0023(8) 0.0084(8)
O2 0.0881(14) 0.0573(12) 0.0517(12) 0.0012(9) -0.0112(10) 0.0121(10)
O3 0.0897(15) 0.0633(13) 0.1156(19) -0.0214(12) 0.0006(14) 0.0408(12)
O4 0.0678(11) 0.0447(9) 0.0647(12) 0.0112(9) 0.0124(9) 0.0014(8)
N1 0.0497(11) 0.0467(11) 0.0428(11) 0.0065(9) 0.0099(9) 0.0132(9)
C1 0.0703(19) 0.0698(19) 0.0626(19) 0.0009(15) -0.0013(15) 0.0117(15)
C2 0.085(2) 0.0637(19) 0.0635(19) 0.0049(15) 0.0113(16) -0.0116(15)
C3 0.0558(15) 0.0687(18) 0.0551(16) 0.0035(14) 0.0159(13) 0.0072(13)
C4 0.0486(13) 0.0414(12) 0.0496(14) 0.0089(10) 0.0187(11) 0.0142(10)
C5 0.0457(12) 0.0399(12) 0.0493(14) 0.0071(10) 0.0149(10) 0.0130(10)
C6 0.0440(12) 0.0403(12) 0.0456(13) 0.0024(10) 0.0086(10) 0.0110(9)
C7 0.0483(12) 0.0395(12) 0.0411(13) -0.0002(10) 0.0086(10) 0.0108(10)
C8 0.0400(11) 0.0431(12) 0.0415(12) 0.0044(10) 0.0118(10) 0.0098(9)
C9 0.0455(12) 0.0380(11) 0.0357(11) 0.0064(9) 0.0074(9) 0.0125(9)
C10 0.0415(12) 0.0477(13) 0.0625(16) 0.0022(12) 0.0083(11) 0.0157(11)
C11 0.0519(14) 0.0508(14) 0.0648(16) -0.0032(12) 0.0133(12) 0.0233(11)
C12 0.0491(13) 0.0375(11) 0.0426(13) 0.0051(10) 0.0048(10) 0.0156(10)
C13 0.0733(18) 0.086(2) 0.0482(16) 0.0093(15) 0.0181(14) 0.0106(16)
C14 0.0467(13) 0.0535(14) 0.0674(17) -0.0099(13) 0.0146(12) 0.0155(11)
C15 0.0411(12) 0.0492(14) 0.0708(18) -0.0029(13) 0.0089(12) 0.0132(11)
C16 0.0452(12) 0.0445(12) 0.0430(13) 0.0063(10) 0.0116(10) 0.0090(10)
C17 0.0585(14) 0.0472(14) 0.0447(14) 0.0051(12) 0.0068(12) 0.0115(11)
C18 0.0530(14) 0.0470(14) 0.0595(16) 0.0041(12) 0.0081(12) 0.0141(11)
C19 0.0616(15) 0.0392(13) 0.0676(18) 0.0038(12) 0.0160(14) 0.0100(11)
C20 0.0757(18) 0.0439(14) 0.0720(19) 0.0151(13) 0.0244(15) 0.0219(13)
C21 0.0625(15) 0.0548(15) 0.0601(16) 0.0189(13) 0.0216(13) 0.0227(12)
C22 0.084(2) 0.0718(19) 0.0466(15) 0.0073(14) 0.0072(14) 0.0267(16)
C23 0.0813(19) 0.0672(18) 0.0490(16) 0.0153(14) 0.0110(14) 0.0180(15)
C24 0.0462(12) 0.0493(13) 0.0368(12) 0.0072(10) 0.0109(10) 0.0137(10)
C25 0.0496(13) 0.0539(14) 0.0466(14) 0.0102(12) 0.0108(11) 0.0135(11)
C26 0.0689(17) 0.0502(14) 0.0478(15) 0.0119(12) 0.0159(13) 0.0126(12)
C27 0.0788(18) 0.0592(16) 0.0420(14) 0.0128(12) 0.0162(13) 0.0280(14)
C28 0.119(3) 0.084(2) 0.068(2) 0.0349(18) 0.0159(19) 0.043(2)
C29 0.0645(16) 0.0787(19) 0.0472(15) 0.0181(14) 0.0074(12) 0.0320(15)
C30 0.0484(13) 0.0638(16) 0.0509(15) 0.0146(13) 0.0107(11) 0.0114(12)

loop_
_atom_type_symbol
_atom_type_description
_atom_type_scat_dispersion_real
_atom_type_scat_dispersion_imag
_atom_type_scat_source
C C 0.0033 0.0016 'International Tables Vol C Tables 4.2.6.8 and 6.1.1.4'
H H 0.0000 0.0000 'International Tables Vol C Tables 4.2.6.8 and 6.1.1.4'
N N 0.0061 0.0033 'International Tables Vol C Tables 4.2.6.8 and 6.1.1.4'
O O 0.0106 0.0060 'International Tables Vol C Tables 4.2.6.8 and 6.1.1.4'
S S 0.1246 0.1234 'International Tables Vol C Tables 4.2.6.8 and 6.1.1.4'

loop_
_geom_angle_atom_site_label_1
_geom_angle_atom_site_label_2
_geom_angle_atom_site_label_3
_geom_angle
_geom_angle_site_symmetry_1
_geom_angle_site_symmetry_3
_geom_angle_publ_flag
O3 S1 O4 118.73(15) . . ?
O3 S1 C13 108.44(18) . . ?
O4 S1 C13 107.94(14) . . ?
O3 S1 C12 107.54(12) . . ?
O4 S1 C12 108.53(11) . . ?
C13 S1 C12 104.81(13) . . ?
C17 O1 C7 108.57(18) . . ?
C4 N1 C3 114.89(19) . . ?
C4 N1 C23 115.6(2) . . ?
C3 N1 C23 110.7(2) . . ?
C22 C1 C2 110.6(2) . . ?
C22 C1 H1 109.5 . . ?
C2 C1 H1 109.5 . . ?
C22 C1 H15 109.5 . . ?
C2 C1 H15 109.5 . . ?
H1 C1 H15 108.1 . . ?
C3 C2 C1 110.6(3) . . ?
C3 C2 H17 109.5 . . ?
C1 C2 H17 109.5 . . ?
C3 C2 H16 109.5 . . ?
C1 C2 H16 109.5 . . ?
H17 C2 H16 108.1 . . ?
N1 C3 C2 110.4(2) . . ?
N1 C3 H10 109.6 . . ?
C2 C3 H10 109.6 . . ?
N1 C3 H18 109.6 . . ?
C2 C3 H18 109.6 . . ?
H10 C3 H18 108.1 . . ?
C21 C4 C5 119.0(2) . . ?
C21 C4 N1 122.0(2) . . ?
C5 C4 N1 118.9(2) . . ?
C18 C5 C4 118.4(2) . . ?
C18 C5 C6 122.7(2) . . ?
C4 C5 C6 118.9(2) . . ?
C7 C6 C5 130.9(2) . . ?
C7 C6 H21 114.5 . . ?
C5 C6 H21 114.5 . . ?
C6 C7 O1 124.1(2) . . ?
C6 C7 C8 128.3(2) . . ?
O1 C7 C8 107.6(2) . . ?
C16 C8 C7 109.3(2) . . ?
C16 C8 C9 127.4(2) . . ?
C7 C8 C9 123.2(2) . . ?
C10 C9 C14 119.1(2) . . ?
C10 C9 C8 120.2(2) . . ?
C14 C9 C8 120.7(2) . . ?
C9 C10 C11 120.5(2) . . ?
C9 C10 H5 119.8 . . ?
C11 C10 H5 119.7 . . ?
C12 C11 C10 120.0(2) . . ?
C12 C11 H29 120.0 . . ?
C10 C11 H29 120.0 . . ?
C15 C12 C11 120.2(2) . . ?
C15 C12 S1 120.48(18) . . ?
C11 C12 S1 119.32(19) . . ?
S1 C13 H3 109.5 . . ?
S1 C13 H2 109.5 . . ?
H3 C13 H2 109.5 . . ?
S1 C13 H4 109.5 . . ?
H3 C13 H4 109.5 . . ?
H2 C13 H4 109.5 . . ?
C9 C14 C15 120.6(2) . . ?
C9 C14 H6 119.7 . . ?
C15 C14 H6 119.7 . . ?
C12 C15 C14 119.6(2) . . ?
C12 C15 H7 120.2 . . ?
C14 C15 H7 120.2 . . ?
C8 C16 C24 130.1(2) . . ?
C8 C16 C17 106.5(2) . . ?
C24 C16 C17 123.4(2) . . ?
O2 C17 O1 120.5(2) . . ?
O2 C17 C16 131.4(3) . . ?
O1 C17 C16 108.0(2) . . ?
C19 C18 C5 121.4(2) . . ?
C19 C18 H20 119.3 . . ?
C5 C18 H20 119.3 . . ?
C20 C19 C18 119.8(2) . . ?
C20 C19 H8 120.1 . . ?
C18 C19 H8 120.1 . . ?
C19 C20 C21 120.7(3) . . ?
C19 C20 H19 119.6 . . ?
C21 C20 H19 119.6 . . ?
C20 C21 C4 120.7(3) . . ?
C20 C21 H9 119.7 . . ?
C4 C21 H9 119.7 . . ?
C1 C22 C23 110.9(3) . . ?
C1 C22 H12 109.4 . . ?
C23 C22 H12 109.5 . . ?
C1 C22 H11 109.5 . . ?
C23 C22 H11 109.5 . . ?
H12 C22 H11 108.0 . . ?
N1 C23 C22 110.3(2) . . ?
N1 C23 H13 109.6 . . ?
C22 C23 H13 109.6 . . ?
N1 C23 H14 109.6 . . ?
C22 C23 H14 109.6 . . ?
H13 C23 H14 108.1 . . ?
C25 C24 C30 117.3(2) . . ?
C25 C24 C16 120.7(2) . . ?
C30 C24 C16 122.0(2) . . ?
C26 C25 C24 120.9(2) . . ?
C26 C25 H22 119.5 . . ?
C24 C25 H22 119.5 . . ?
C25 C26 C27 122.0(2) . . ?
C25 C26 H28 119.0 . . ?
C27 C26 H28 119.0 . . ?
C29 C27 C26 117.6(2) . . ?
C29 C27 C28 121.1(3) . . ?
C26 C27 C28 121.3(3) . . ?
C27 C28 H23 109.5 . . ?
C27 C28 H24 109.5 . . ?
H23 C28 H24 109.5 . . ?
C27 C28 H25 109.5 . . ?
H23 C28 H25 109.5 . . ?
H24 C28 H25 109.5 . . ?
C30 C29 C27 121.3(2) . . ?
C30 C29 H27 119.3 . . ?
C27 C29 H27 119.3 . . ?
C29 C30 C24 120.9(2) . . ?
C29 C30 H26 119.5 . . ?
C24 C30 H26 119.5 . . ?

loop_
_geom_bond_atom_site_label_1
_geom_bond_atom_site_label_2
_geom_bond_distance
_geom_bond_site_symmetry_2
_geom_bond_publ_flag
S1 O3 1.426(2) . ?
S1 O4 1.432(2) . ?
S1 C13 1.730(3) . ?
S1 C12 1.771(2) . ?
O1 C17 1.383(3) . ?
O1 C7 1.392(3) . ?
O2 C17 1.199(3) . ?
N1 C4 1.423(3) . ?
N1 C3 1.452(3) . ?
N1 C23 1.466(3) . ?
C1 C22 1.494(4) . ?
C1 C2 1.523(5) . ?
C1 H1 0.9700 . ?
C1 H15 0.9700 . ?
C2 C3 1.517(4) . ?
C2 H17 0.9700 . ?
C2 H16 0.9700 . ?
C3 H10 0.9700 . ?
C3 H18 0.9700 . ?
C4 C21 1.393(3) . ?
C4 C5 1.413(3) . ?
C5 C18 1.409(3) . ?
C5 C6 1.450(3) . ?
C6 C7 1.338(3) . ?
C6 H21 0.9300 . ?
C7 C8 1.443(3) . ?
C8 C16 1.356(3) . ?
C8 C9 1.485(3) . ?
C9 C10 1.371(3) . ?
C9 C14 1.380(3) . ?
C10 C11 1.381(3) . ?
C10 H5 0.9300 . ?
C11 C12 1.372(3) . ?
C11 H29 0.9300 . ?
C12 C15 1.369(3) . ?
C13 H3 0.9600 . ?
C13 H2 0.9600 . ?
C13 H4 0.9600 . ?
C14 C15 1.384(3) . ?
C14 H6 0.9300 . ?
C15 H7 0.9300 . ?
C16 C24 1.462(3) . ?
C16 C17 1.475(3) . ?
C18 C19 1.371(4) . ?
C18 H20 0.9300 . ?
C19 C20 1.368(4) . ?
C19 H8 0.9300 . ?
C20 C21 1.386(4) . ?
C20 H19 0.9300 . ?
C21 H9 0.9300 . ?
C22 C23 1.519(4) . ?
C22 H12 0.9700 . ?
C22 H11 0.9700 . ?
C23 H13 0.9700 . ?
C23 H14 0.9700 . ?
C24 C25 1.398(3) . ?
C24 C30 1.403(3) . ?
C25 C26 1.369(3) . ?
C25 H22 0.9300 . ?
C26 C27 1.383(4) . ?
C26 H28 0.9300 . ?
C27 C29 1.388(4) . ?
C27 C28 1.501(4) . ?
C28 H23 0.9600 . ?
C28 H24 0.9600 . ?
C28 H25 0.9600 . ?
C29 C30 1.377(4) . ?
C29 H27 0.9300 . ?
C30 H26 0.9300 . ?

loop_
_geom_torsion_atom_site_label_1
_geom_torsion_atom_site_label_2
_geom_torsion_atom_site_label_3
_geom_torsion_atom_site_label_4
_geom_torsion
_geom_torsion_site_symmetry_1
_geom_torsion_site_symmetry_2
_geom_torsion_site_symmetry_3
_geom_torsion_site_symmetry_4
_geom_torsion_publ_flag
C22 C1 C2 C3 -53.3(4) . . . . ?
C4 N1 C3 C2 166.0(2) . . . . ?
C23 N1 C3 C2 -60.9(3) . . . . ?
C1 C2 C3 N1 56.8(4) . . . . ?
C3 N1 C4 C21 98.8(3) . . . . ?
C23 N1 C4 C21 -32.0(3) . . . . ?
C3 N1 C4 C5 -81.7(3) . . . . ?
C23 N1 C4 C5 147.5(2) . . . . ?
C21 C4 C5 C18 1.5(3) . . . . ?
N1 C4 C5 C18 -178.0(2) . . . . ?
C21 C4 C5 C6 -178.2(2) . . . . ?
N1 C4 C5 C6 2.3(3) . . . . ?
C18 C5 C6 C7 -10.8(4) . . . . ?
C4 C5 C6 C7 168.9(2) . . . . ?
C5 C6 C7 O1 2.9(4) . . . . ?
C5 C6 C7 C8 -176.7(2) . . . . ?
C17 O1 C7 C6 178.6(2) . . . . ?
C17 O1 C7 C8 -1.8(3) . . . . ?
C6 C7 C8 C16 179.9(2) . . . . ?
O1 C7 C8 C16 0.3(3) . . . . ?
C6 C7 C8 C9 -1.3(4) . . . . ?
O1 C7 C8 C9 179.10(19) . . . . ?
C16 C8 C9 C10 68.5(3) . . . . ?
C7 C8 C9 C10 -110.1(3) . . . . ?
C16 C8 C9 C14 -112.0(3) . . . . ?
C7 C8 C9 C14 69.4(3) . . . . ?
C14 C9 C10 C11 1.1(4) . . . . ?
C8 C9 C10 C11 -179.4(2) . . . . ?
C9 C10 C11 C12 0.7(4) . . . . ?
C10 C11 C12 C15 -1.5(4) . . . . ?
C10 C11 C12 S1 177.9(2) . . . . ?
O3 S1 C12 C15 158.1(2) . . . . ?
O4 S1 C12 C15 28.5(2) . . . . ?
C13 S1 C12 C15 -86.7(2) . . . . ?
O3 S1 C12 C11 -21.3(3) . . . . ?
O4 S1 C12 C11 -150.9(2) . . . . ?
C13 S1 C12 C11 93.9(2) . . . . ?
C10 C9 C14 C15 -2.1(4) . . . . ?
C8 C9 C14 C15 178.4(3) . . . . ?
C11 C12 C15 C14 0.5(4) . . . . ?
S1 C12 C15 C14 -178.9(2) . . . . ?
C9 C14 C15 C12 1.3(4) . . . . ?
C7 C8 C16 C24 -175.5(2) . . . . ?
C9 C8 C16 C24 5.8(4) . . . . ?
C7 C8 C16 C17 1.2(3) . . . . ?
C9 C8 C16 C17 -177.5(2) . . . . ?
C7 O1 C17 O2 -178.7(3) . . . . ?
C7 O1 C17 C16 2.6(3) . . . . ?
C8 C16 C17 O2 179.1(3) . . . . ?
C24 C16 C17 O2 -3.9(4) . . . . ?
C8 C16 C17 O1 -2.4(3) . . . . ?
C24 C16 C17 O1 174.6(2) . . . . ?
C4 C5 C18 C19 0.2(4) . . . . ?
C6 C5 C18 C19 179.9(2) . . . . ?
C5 C18 C19 C20 -1.6(4) . . . . ?
C18 C19 C20 C21 1.2(4) . . . . ?
C19 C20 C21 C4 0.6(4) . . . . ?
C5 C4 C21 C20 -1.9(4) . . . . ?
N1 C4 C21 C20 177.6(2) . . . . ?
C2 C1 C22 C23 53.5(4) . . . . ?
C4 N1 C23 C22 -166.4(2) . . . . ?
C3 N1 C23 C22 60.8(3) . . . . ?
C1 C22 C23 N1 -57.1(3) . . . . ?
C8 C16 C24 C25 40.4(4) . . . . ?
C17 C16 C24 C25 -135.8(3) . . . . ?
C8 C16 C24 C30 -140.2(3) . . . . ?
C17 C16 C24 C30 43.6(4) . . . . ?
C30 C24 C25 C26 -1.1(4) . . . . ?
C16 C24 C25 C26 178.3(2) . . . . ?
C24 C25 C26 C27 1.8(4) . . . . ?
C25 C26 C27 C29 -0.5(4) . . . . ?
C25 C26 C27 C28 -179.6(3) . . . . ?
C26 C27 C29 C30 -1.4(4) . . . . ?
C28 C27 C29 C30 177.7(3) . . . . ?
C27 C29 C30 C24 2.1(4) . . . . ?
C25 C24 C30 C29 -0.8(4) . . . . ?
C16 C24 C30 C29 179.8(2) . . . . ?
